data_7003772
loop_
_publ_author_name
'Shen, Rui'
'Pan, Xiaobo'
'Wang, Huifang'
'Yao, Lihui'
'Wu, Jincai'
'Tang, Ning'

_publ_section_title
;
 Selective colorimetric and fluorescent detection of HSO4&#x2212; with
 sodium(i), magnesium(ii) and aluminium(iii) xanthone-crown ether
 complexes
;
_journal_issue 27
_journal_name_full 'Dalton Transactions'
_journal_page_first 3574
_journal_page_last 3581
_journal_paper_doi 10.1039/b719407b
_journal_year 2008
_chemical_formula_sum 'C21 H28 Al0.5 Cl1.5 O16'
_chemical_formula_weight 603.10
_chemical_name_systematic
;
?
;
_space_group_IT_number 52
_symmetry_cell_setting orthorhombic
_symmetry_space_group_name_Hall '-P 2a 2bc'
_symmetry_space_group_name_H-M 'P n n a'
_atom_sites_solution_hydrogens geom
_atom_sites_solution_primary direct
_atom_sites_solution_secondary difmap
_audit_creation_method SHELXL-97
_cell_angle_alpha 90.00
_cell_angle_beta 90.00
_cell_angle_gamma 90.00
_cell_formula_units_Z 8
_cell_length_a 12.1838(11)
_cell_length_b 28.772(3)
_cell_length_c 14.5984(13)
_cell_measurement_reflns_used 3298
_cell_measurement_temperature 298(2)
_cell_measurement_theta_max 21.75
_cell_measurement_theta_min 2.18
_cell_volume 5117.5(8)
_computing_cell_refinement 'Bruker SMART'
_computing_data_collection 'Bruker SMART'
_computing_data_reduction 'Bruker SAINT'
_computing_molecular_graphics 'Bruker SHELXTL'
_computing_publication_material 'Bruker SHELXTL'
_computing_structure_refinement 'SHELXL-97 (Sheldrick, 1997)'
_computing_structure_solution 'SHELXS-97 (Sheldrick, 1990)'
_diffrn_ambient_temperature 298(2)
_diffrn_measured_fraction_theta_full 1.000
_diffrn_measured_fraction_theta_max 1.000
_diffrn_measurement_device_type 'CCD area detector'
_diffrn_measurement_method 'phi and omega scans'
_diffrn_radiation_monochromator graphite
_diffrn_radiation_source 'fine-focus sealed tube'
_diffrn_radiation_type MoK\a
_diffrn_radiation_wavelength 0.71073
_diffrn_reflns_av_R_equivalents 0.0766
_diffrn_reflns_av_sigmaI/netI 0.0580
_diffrn_reflns_limit_h_max 15
_diffrn_reflns_limit_h_min -13
_diffrn_reflns_limit_k_max 33
_diffrn_reflns_limit_k_min -35
_diffrn_reflns_limit_l_max 16
_diffrn_reflns_limit_l_min -18
_diffrn_reflns_number 26451
_diffrn_reflns_theta_full 26.00
_diffrn_reflns_theta_max 26.00
_diffrn_reflns_theta_min 1.56
_exptl_absorpt_coefficient_mu 0.299
_exptl_absorpt_correction_T_max 0.9707
_exptl_absorpt_correction_T_min 0.9157
_exptl_absorpt_correction_type none
_exptl_crystal_colour yellow
_exptl_crystal_density_diffrn 1.566
_exptl_crystal_density_method 'not measured'
_exptl_crystal_description block
_exptl_crystal_F_000 2512
_exptl_crystal_size_max 0.30
_exptl_crystal_size_mid 0.29
_exptl_crystal_size_min 0.10
_refine_diff_density_max 0.895
_refine_diff_density_min -0.532
_refine_diff_density_rms 0.084
_refine_ls_extinction_method none
_refine_ls_goodness_of_fit_ref 1.033
_refine_ls_hydrogen_treatment constr
_refine_ls_matrix_type full
_refine_ls_number_parameters 353
_refine_ls_number_reflns 5031
_refine_ls_number_restraints 0
_refine_ls_restrained_S_all 1.033
_refine_ls_R_factor_all 0.1460
_refine_ls_R_factor_gt 0.0821
_refine_ls_shift/su_max 0.000
_refine_ls_shift/su_mean 0.000
_refine_ls_structure_factor_coef Fsqd
_refine_ls_weighting_details 'calc w=1/[\s^2^(Fo^2^)+(0.1653P)^2^+0.0000P] where P=(Fo^2^+2Fc^2^)/3'
_refine_ls_weighting_scheme calc
_refine_ls_wR_factor_gt 0.2387
_refine_ls_wR_factor_ref 0.2716
_reflns_number_gt 2727
_reflns_number_total 5031
_reflns_threshold_expression >2sigma(I)
_cod_data_source_file b719407b.txt
_cod_data_source_block pnna
_cod_depositor_comments
;
The following automatic conversions were performed:
'_symmetry_cell_setting' value 'Orthorhombic' changed to 'orthorhombic'
according to '/home/saulius/struct/CIF-dictionaries/cif_core.dic'
dictionary named 'cif_core.dic' version 2.4.1 from 2010-06-29.

Automatic conversion script
Id: cif_fix_enum 1527 2010-12-29 10:47:43Z saulius 
;
_cod_original_sg_symbol_H-M Pnna
_cod_original_formula_sum 'C21 H28 Al0.50 Cl1.50 O16'
_cod_database_code 7003772

loop_
_symmetry_equiv_pos_as_xyz
'x, y, z'
'-x+1/2, -y, z'
'-x+1/2, y+1/2, -z+1/2'
'x, -y+1/2, -z+1/2'
'-x, -y, -z'
'x-1/2, y, -z'
'x-1/2, -y-1/2, z-1/2'
'-x, y-1/2, z-1/2'

loop_
_atom_site_label
_atom_site_type_symbol
_atom_site_fract_x
_atom_site_fract_y
_atom_site_fract_z
_atom_site_U_iso_or_equiv
_atom_site_adp_type
_atom_site_occupancy
_atom_site_symmetry_multiplicity
_atom_site_calc_flag
_atom_site_refinement_flags
_atom_site_disorder_assembly
_atom_site_disorder_group
Al1 Al 0.25358(14) 0.2500 0.2500 0.0356(5) Uani 1 2 d S . .
Cl1 Cl 0.61807(13) 0.29747(7) 0.10184(12) 0.0810(6) Uani 1 1 d . . .
Cl2 Cl 0.2500 0.5000 0.89872(16) 0.0830(8) Uani 1 2 d S . .
C1 C 0.1496(4) 0.36469(16) 0.5250(3) 0.0451(11) Uani 1 1 d . . .
C2 C 0.1130(5) 0.37004(19) 0.6142(4) 0.0573(14) Uani 1 1 d . . .
H2 H 0.0594 0.3502 0.6370 0.069 Uiso 1 1 calc R . .
C3 C 0.1556(5) 0.4047(2) 0.6697(4) 0.0591(15) Uani 1 1 d . . .
H3 H 0.1320 0.4070 0.7301 0.071 Uiso 1 1 calc R . .
C4 C 0.2301(5) 0.43505(19) 0.6382(4) 0.0592(15) Uani 1 1 d . . .
H4 H 0.2577 0.4583 0.6760 0.071 Uiso 1 1 calc R . .
C5 C 0.2654(4) 0.43121(17) 0.5481(3) 0.0478(12) Uani 1 1 d . . .
C6 C 0.3679(4) 0.46674(17) 0.4289(4) 0.0489(12) Uani 1 1 d . . .
C7 C 0.4217(4) 0.50630(18) 0.4029(4) 0.0571(14) Uani 1 1 d . . .
H7 H 0.4350 0.5300 0.4448 0.069 Uiso 1 1 calc R . .
C8 C 0.4555(5) 0.51023(19) 0.3142(5) 0.0646(16) Uani 1 1 d . . .
H8A H 0.4915 0.5372 0.2959 0.078 Uiso 1 1 calc R . .
C9 C 0.4381(4) 0.47563(18) 0.2511(4) 0.0569(13) Uani 1 1 d . . .
H9A H 0.4626 0.4792 0.1911 0.068 Uiso 1 1 calc R . .
C10 C 0.3836(4) 0.43534(16) 0.2772(3) 0.0460(11) Uani 1 1 d . . .
C11 C 0.3458(3) 0.43019(15) 0.3681(3) 0.0408(11) Uani 1 1 d . . .
C12 C 0.2862(4) 0.38942(16) 0.4022(3) 0.0399(11) Uani 1 1 d . . .
C13 C 0.0035(4) 0.31386(19) 0.4870(4) 0.0571(14) Uani 1 1 d . . .
H13A H -0.0489 0.3392 0.4901 0.069 Uiso 1 1 calc R . .
H13B H 0.0043 0.2983 0.5459 0.069 Uiso 1 1 calc R . .
C14 C -0.0299(4) 0.28027(18) 0.4134(4) 0.0571(14) Uani 1 1 d . . .
H14A H 0.0203 0.2541 0.4139 0.069 Uiso 1 1 calc R . .
H14B H -0.1026 0.2685 0.4272 0.069 Uiso 1 1 calc R . .
C15 C -0.1182(5) 0.3322(2) 0.3066(5) 0.0784(19) Uani 1 1 d . . .
H15A H -0.1140 0.3581 0.3490 0.094 Uiso 1 1 calc R . .
H15B H -0.1885 0.3169 0.3149 0.094 Uiso 1 1 calc R . .
C16 C -0.1075(4) 0.3491(2) 0.2109(4) 0.0729(17) Uani 1 1 d . . .
H16A H -0.1085 0.3231 0.1687 0.087 Uiso 1 1 calc R . .
H16B H -0.1682 0.3695 0.1959 0.087 Uiso 1 1 calc R . .
C17 C 0.0069(5) 0.3910(3) 0.1123(4) 0.080(2) Uani 1 1 d . . .
H17A H -0.0420 0.4171 0.1019 0.096 Uiso 1 1 calc R . .
H17B H -0.0096 0.3671 0.0675 0.096 Uiso 1 1 calc R . .
C18 C 0.1216(5) 0.4060(2) 0.1028(4) 0.0729(17) Uani 1 1 d . . .
H18A H 0.1326 0.4199 0.0429 0.088 Uiso 1 1 calc R . .
H18B H 0.1385 0.4292 0.1488 0.088 Uiso 1 1 calc R . .
C19 C 0.2982(4) 0.3737(2) 0.0742(4) 0.0562(13) Uani 1 1 d . . .
H19A H 0.2895 0.3824 0.0104 0.067 Uiso 1 1 calc R . .
H19B H 0.3382 0.3446 0.0762 0.067 Uiso 1 1 calc R . .
C20 C 0.3640(5) 0.4102(2) 0.1215(3) 0.0612(15) Uani 1 1 d . . .
H20A H 0.4388 0.4102 0.0986 0.073 Uiso 1 1 calc R . .
H20B H 0.3324 0.4407 0.1106 0.073 Uiso 1 1 calc R . .
C30 C 0.2322(4) 0.39519(15) 0.4906(3) 0.0398(11) Uani 1 1 d . . .
O1 O 0.3375(3) 0.46419(12) 0.5188(2) 0.0565(9) Uani 1 1 d . . .
O2 O 0.2860(3) 0.35232(11) 0.3608(2) 0.0474(8) Uani 1 1 d . . .
O3 O 0.1105(3) 0.33176(11) 0.4669(2) 0.0487(8) Uani 1 1 d . . .
O4 O -0.0307(3) 0.30018(12) 0.3238(3) 0.0583(10) Uani 1 1 d . . .
O5 O -0.0086(3) 0.37308(14) 0.2033(3) 0.0635(10) Uani 1 1 d . . .
O6 O 0.1928(3) 0.36695(12) 0.1134(2) 0.0533(9) Uani 1 1 d . . .
O7 O 0.3631(3) 0.39971(12) 0.2183(2) 0.0539(9) Uani 1 1 d . . .
O8 O 0.1481(2) 0.29540(10) 0.2267(2) 0.0414(8) Uani 1 1 d . . .
H81 H 0.0976 0.2992 0.2700 0.050 Uiso 1 1 d R . .
H82 H 0.1646 0.3228 0.2021 0.050 Uiso 1 1 d R . .
O9 O 0.2563(2) 0.23621(11) 0.1225(2) 0.0423(8) Uani 1 1 d . . .
H91 H 0.2501 0.2070 0.1034 0.051 Uiso 1 1 d R . .
H92 H 0.2354 0.2528 0.0741 0.051 Uiso 1 1 d R . .
O10 O 0.3630(2) 0.29528(10) 0.2341(2) 0.0444(8) Uani 1 1 d . . .
H101 H 0.3539 0.3247 0.2510 0.053 Uiso 1 1 d R . .
H102 H 0.4329 0.2946 0.2165 0.053 Uiso 1 1 d R . .
O15 O 0.3112(16) 0.4941(5) 0.9660(10) 0.398(15) Uani 1 1 d . . .
O16 O 0.2621(18) 0.4643(5) 0.8602(9) 0.455(15) Uani 1 1 d . . .
O17 O 0.5186(6) 0.2834(4) 0.1036(10) 0.313(9) Uani 1 1 d . . .
O18 O 0.6298(5) 0.3453(2) 0.1160(5) 0.155(3) Uani 1 1 d . . .
O19 O 0.661(2) 0.2789(6) 0.1742(10) 0.459(15) Uani 1 1 d . . .
O20 O 0.6768(6) 0.2812(2) 0.0326(5) 0.161(3) Uani 1 1 d . . .

loop_
_atom_site_aniso_label
_atom_site_aniso_U_11
_atom_site_aniso_U_22
_atom_site_aniso_U_33
_atom_site_aniso_U_23
_atom_site_aniso_U_13
_atom_site_aniso_U_12
Al1 0.0317(9) 0.0354(10) 0.0395(10) -0.0040(8) 0.000 0.000
Cl1 0.0646(10) 0.1117(15) 0.0666(10) -0.0088(9) 0.0195(8) -0.0195(9)
Cl2 0.123(2) 0.0754(16) 0.0506(12) 0.000 0.000 0.0285(14)
C1 0.051(3) 0.041(3) 0.043(3) -0.001(2) 0.006(2) 0.007(2)
C2 0.060(3) 0.059(3) 0.053(3) -0.005(3) 0.011(3) 0.011(3)
C3 0.068(4) 0.069(4) 0.040(3) -0.005(3) 0.004(3) 0.022(3)
C4 0.083(4) 0.051(3) 0.044(3) -0.018(2) -0.009(3) 0.020(3)
C5 0.050(3) 0.043(3) 0.051(3) -0.008(2) -0.003(2) 0.011(2)
C6 0.045(3) 0.044(3) 0.058(3) -0.005(2) -0.010(2) 0.004(2)
C7 0.050(3) 0.043(3) 0.079(4) -0.004(3) -0.007(3) -0.004(2)
C8 0.058(3) 0.045(3) 0.091(5) 0.010(3) -0.009(3) -0.011(3)
C9 0.052(3) 0.055(3) 0.063(3) 0.013(3) 0.002(3) -0.006(3)
C10 0.042(3) 0.040(3) 0.056(3) 0.001(2) -0.001(2) 0.002(2)
C11 0.035(2) 0.039(3) 0.048(3) 0.002(2) -0.002(2) 0.0016(19)
C12 0.037(2) 0.038(3) 0.045(3) -0.003(2) -0.004(2) 0.0079(19)
C13 0.043(3) 0.068(3) 0.060(3) 0.000(3) 0.015(3) -0.001(3)
C14 0.041(3) 0.060(3) 0.070(4) 0.001(3) 0.013(3) -0.005(2)
C15 0.044(3) 0.098(5) 0.094(5) 0.014(4) 0.016(3) 0.018(3)
C16 0.043(3) 0.100(5) 0.076(4) 0.002(4) -0.006(3) 0.017(3)
C17 0.069(4) 0.102(5) 0.069(4) 0.024(4) -0.006(3) 0.033(4)
C18 0.075(4) 0.065(4) 0.078(4) 0.018(3) -0.001(3) 0.013(3)
C19 0.061(3) 0.070(4) 0.038(3) 0.002(3) 0.010(2) 0.002(3)
C20 0.067(4) 0.074(4) 0.042(3) 0.005(3) 0.007(3) -0.011(3)
C30 0.045(3) 0.036(2) 0.039(3) -0.0038(19) -0.002(2) 0.014(2)
O1 0.062(2) 0.049(2) 0.058(2) -0.0170(17) -0.0033(18) -0.0042(18)
O2 0.059(2) 0.0374(18) 0.0463(19) -0.0069(15) 0.0112(16) -0.0063(15)
O3 0.0455(19) 0.0503(19) 0.0504(19) -0.0093(15) 0.0115(15) -0.0045(15)
O4 0.0349(18) 0.074(3) 0.066(2) 0.0012(19) 0.0062(16) 0.0072(17)
O5 0.049(2) 0.081(3) 0.061(2) 0.006(2) -0.0025(18) 0.0111(19)
O6 0.054(2) 0.056(2) 0.050(2) 0.0061(16) 0.0008(16) 0.0048(17)
O7 0.069(2) 0.051(2) 0.0423(19) 0.0041(15) 0.0006(17) -0.0052(17)
O8 0.0308(15) 0.0454(18) 0.0481(19) 0.0040(14) 0.0061(13) 0.0081(13)
O9 0.0484(18) 0.0402(18) 0.0384(17) -0.0044(13) -0.0020(14) 0.0013(14)
O10 0.0379(16) 0.0399(18) 0.055(2) -0.0061(14) 0.0097(15) -0.0047(13)
O15 0.67(4) 0.188(10) 0.340(16) -0.049(13) -0.37(2) 0.036(18)
O16 0.78(3) 0.336(16) 0.250(14) -0.232(13) -0.228(18) 0.33(2)
O17 0.092(5) 0.326(13) 0.52(2) -0.329(14) 0.142(8) -0.094(6)
O18 0.137(5) 0.139(6) 0.189(7) -0.099(5) 0.026(5) -0.023(4)
O19 0.81(5) 0.362(19) 0.208(13) 0.190(14) -0.06(2) -0.08(3)
O20 0.163(6) 0.136(5) 0.184(7) -0.069(5) 0.125(6) -0.036(4)

loop_
_atom_type_symbol
_atom_type_description
_atom_type_scat_dispersion_real
_atom_type_scat_dispersion_imag
_atom_type_scat_source
C C 0.0033 0.0016 'International Tables Vol C Tables 4.2.6.8 and 6.1.1.4'
H H 0.0000 0.0000 'International Tables Vol C Tables 4.2.6.8 and 6.1.1.4'
O O 0.0106 0.0060 'International Tables Vol C Tables 4.2.6.8 and 6.1.1.4'
Al Al 0.0645 0.0514 'International Tables Vol C Tables 4.2.6.8 and 6.1.1.4'
Cl Cl 0.1484 0.1585 'International Tables Vol C Tables 4.2.6.8 and 6.1.1.4'

loop_
_geom_angle_atom_site_label_1
_geom_angle_atom_site_label_2
_geom_angle_atom_site_label_3
_geom_angle
_geom_angle_site_symmetry_1
_geom_angle_site_symmetry_3
_geom_angle_publ_flag
O8 Al1 O8 92.82(19) 4 . ?
O8 Al1 O10 88.89(13) 4 4 ?
O8 Al1 O10 176.41(14) . 4 ?
O8 Al1 O10 176.41(14) 4 . ?
O8 Al1 O10 88.89(13) . . ?
O10 Al1 O10 89.6(2) 4 . ?
O8 Al1 O9 88.83(13) 4 4 ?
O8 Al1 O9 92.55(13) . 4 ?
O10 Al1 O9 90.64(13) 4 4 ?
O10 Al1 O9 87.94(13) . 4 ?
O8 Al1 O9 92.55(13) 4 . ?
O8 Al1 O9 88.83(13) . . ?
O10 Al1 O9 87.94(13) 4 . ?
O10 Al1 O9 90.64(14) . . ?
O9 Al1 O9 178.0(2) 4 . ?
O17 Cl1 O19 103.8(12) . . ?
O17 Cl1 O20 114.5(5) . . ?
O19 Cl1 O20 104.9(11) . . ?
O17 Cl1 O18 114.0(5) . . ?
O19 Cl1 O18 104.1(9) . . ?
O20 Cl1 O18 113.9(4) . . ?
O16 Cl2 O16 123.0(16) . 2_565 ?
O16 Cl2 O15 100.6(9) . . ?
O16 Cl2 O15 124.7(14) 2_565 . ?
O16 Cl2 O15 124.7(14) . 2_565 ?
O16 Cl2 O15 100.6(9) 2_565 2_565 ?
O15 Cl2 O15 75.9(19) . 2_565 ?
O3 C1 C2 123.5(5) . . ?
O3 C1 C30 117.2(4) . . ?
C2 C1 C30 119.4(5) . . ?
C1 C2 C3 120.6(5) . . ?
C1 C2 H2 119.7 . . ?
C3 C2 H2 119.7 . . ?
C4 C3 C2 121.4(5) . . ?
C4 C3 H3 119.3 . . ?
C2 C3 H3 119.3 . . ?
C3 C4 C5 118.9(5) . . ?
C3 C4 H4 120.5 . . ?
C5 C4 H4 120.5 . . ?
O1 C5 C4 116.3(4) . . ?
O1 C5 C30 121.0(4) . . ?
C4 C5 C30 122.7(5) . . ?
O1 C6 C7 116.2(5) . . ?
O1 C6 C11 121.1(4) . . ?
C7 C6 C11 122.7(5) . . ?
C8 C7 C6 118.5(5) . . ?
C8 C7 H7 120.7 . . ?
C6 C7 H7 120.7 . . ?
C7 C8 C9 122.1(5) . . ?
C7 C8 H8A 119.0 . . ?
C9 C8 H8A 119.0 . . ?
C8 C9 C10 119.6(5) . . ?
C8 C9 H9A 120.2 . . ?
C10 C9 H9A 120.2 . . ?
O7 C10 C9 122.9(5) . . ?
O7 C10 C11 117.0(4) . . ?
C9 C10 C11 120.1(5) . . ?
C6 C11 C10 117.0(4) . . ?
C6 C11 C12 118.7(4) . . ?
C10 C11 C12 124.3(4) . . ?
O2 C12 C30 122.3(4) . . ?
O2 C12 C11 122.0(4) . . ?
C30 C12 C11 115.6(4) . . ?
O3 C13 C14 109.4(4) . . ?
O3 C13 H13A 109.8 . . ?
C14 C13 H13A 109.8 . . ?
O3 C13 H13B 109.8 . . ?
C14 C13 H13B 109.8 . . ?
H13A C13 H13B 108.2 . . ?
O4 C14 C13 113.5(4) . . ?
O4 C14 H14A 108.9 . . ?
C13 C14 H14A 108.9 . . ?
O4 C14 H14B 108.9 . . ?
C13 C14 H14B 108.9 . . ?
H14A C14 H14B 107.7 . . ?
O4 C15 C16 108.0(5) . . ?
O4 C15 H15A 110.1 . . ?
C16 C15 H15A 110.1 . . ?
O4 C15 H15B 110.1 . . ?
C16 C15 H15B 110.1 . . ?
H15A C15 H15B 108.4 . . ?
O5 C16 C15 108.2(5) . . ?
O5 C16 H16A 110.1 . . ?
C15 C16 H16A 110.1 . . ?
O5 C16 H16B 110.1 . . ?
C15 C16 H16B 110.1 . . ?
H16A C16 H16B 108.4 . . ?
O5 C17 C18 108.5(5) . . ?
O5 C17 H17A 110.0 . . ?
C18 C17 H17A 110.0 . . ?
O5 C17 H17B 110.0 . . ?
C18 C17 H17B 110.0 . . ?
H17A C17 H17B 108.4 . . ?
O6 C18 C17 109.6(5) . . ?
O6 C18 H18A 109.7 . . ?
C17 C18 H18A 109.7 . . ?
O6 C18 H18B 109.7 . . ?
C17 C18 H18B 109.7 . . ?
H18A C18 H18B 108.2 . . ?
O6 C19 C20 113.4(4) . . ?
O6 C19 H19A 108.9 . . ?
C20 C19 H19A 108.9 . . ?
O6 C19 H19B 108.9 . . ?
C20 C19 H19B 108.9 . . ?
H19A C19 H19B 107.7 . . ?
O7 C20 C19 107.5(4) . . ?
O7 C20 H20A 110.2 . . ?
C19 C20 H20A 110.2 . . ?
O7 C20 H20B 110.2 . . ?
C19 C20 H20B 110.2 . . ?
H20A C20 H20B 108.5 . . ?
C5 C30 C1 116.7(4) . . ?
C5 C30 C12 119.1(4) . . ?
C1 C30 C12 124.1(4) . . ?
C5 O1 C6 121.0(4) . . ?
C1 O3 C13 116.3(4) . . ?
C14 O4 C15 115.1(4) . . ?
C16 O5 C17 111.4(5) . . ?
C19 O6 C18 113.4(4) . . ?
C10 O7 C20 117.3(4) . . ?
Al1 O8 H81 115.7 . . ?
Al1 O8 H82 122.7 . . ?
H81 O8 H82 109.4 . . ?
Al1 O9 H91 120.1 . . ?
Al1 O9 H92 131.2 . . ?
H91 O9 H92 103.6 . . ?
Al1 O10 H101 122.5 . . ?
Al1 O10 H102 134.4 . . ?
H101 O10 H102 102.8 . . ?
Cl2 O15 O15 52.1(10) . 2_565 ?

loop_
_geom_bond_atom_site_label_1
_geom_bond_atom_site_label_2
_geom_bond_distance
_geom_bond_site_symmetry_2
_geom_bond_publ_flag
Al1 O8 1.863(3) 4 ?
Al1 O8 1.863(3) . ?
Al1 O10 1.878(3) 4 ?
Al1 O10 1.878(3) . ?
Al1 O9 1.904(3) 4 ?
Al1 O9 1.904(3) . ?
Cl1 O17 1.279(6) . ?
Cl1 O19 1.295(15) . ?
Cl1 O20 1.325(5) . ?
Cl1 O18 1.399(7) . ?
Cl2 O16 1.179(8) . ?
Cl2 O16 1.179(8) 2_565 ?
Cl2 O15 1.245(10) . ?
Cl2 O15 1.245(10) 2_565 ?
C1 O3 1.358(6) . ?
C1 C2 1.385(7) . ?
C1 C30 1.426(7) . ?
C2 C3 1.387(8) . ?
C2 H2 0.9300 . ?
C3 C4 1.340(8) . ?
C3 H3 0.9300 . ?
C4 C5 1.387(7) . ?
C4 H4 0.9300 . ?
C5 O1 1.362(6) . ?
C5 C30 1.395(6) . ?
C6 O1 1.365(6) . ?
C6 C7 1.368(7) . ?
C6 C11 1.402(7) . ?
C7 C8 1.363(8) . ?
C7 H7 0.9300 . ?
C8 C9 1.373(8) . ?
C8 H8A 0.9300 . ?
C9 C10 1.389(7) . ?
C9 H9A 0.9300 . ?
C10 O7 1.361(6) . ?
C10 C11 1.413(7) . ?
C11 C12 1.466(6) . ?
C12 O2 1.227(5) . ?
C12 C30 1.458(7) . ?
C13 O3 1.432(6) . ?
C13 C14 1.501(7) . ?
C13 H13A 0.9700 . ?
C13 H13B 0.9700 . ?
C14 O4 1.429(6) . ?
C14 H14A 0.9700 . ?
C14 H14B 0.9700 . ?
C15 O4 1.431(6) . ?
C15 C16 1.486(8) . ?
C15 H15A 0.9700 . ?
C15 H15B 0.9700 . ?
C16 O5 1.392(7) . ?
C16 H16A 0.9700 . ?
C16 H16B 0.9700 . ?
C17 O5 1.437(7) . ?
C17 C18 1.469(9) . ?
C17 H17A 0.9700 . ?
C17 H17B 0.9700 . ?
C18 O6 1.428(6) . ?
C18 H18A 0.9700 . ?
C18 H18B 0.9700 . ?
C19 O6 1.419(6) . ?
C19 C20 1.491(8) . ?
C19 H19A 0.9700 . ?
C19 H19B 0.9700 . ?
C20 O7 1.445(6) . ?
C20 H20A 0.9700 . ?
C20 H20B 0.9700 . ?
O8 H81 0.8900 . ?
O8 H82 0.8899 . ?
O9 H91 0.8900 . ?
O9 H92 0.8899 . ?
O10 H101 0.8900 . ?
O10 H102 0.8899 . ?
O15 O15 1.53(4) 2_565 ?

loop_
_geom_hbond_atom_site_label_D
_geom_hbond_atom_site_label_H
_geom_hbond_atom_site_label_A
_geom_hbond_distance_DH
_geom_hbond_distance_HA
_geom_hbond_distance_DA
_geom_hbond_angle_DHA
_geom_hbond_site_symmetry_A
O8 H81 O4 0.89 1.75 2.603(4) 160.0 .
O8 H82 O6 0.89 1.85 2.696(4) 159.2 .
O9 H91 O2 0.89 1.84 2.584(4) 140.3 4
O9 H91 O3 0.89 2.28 2.947(4) 131.8 4
O9 H92 O20 0.89 1.90 2.781(6) 171.9 6
O10 H102 O17 0.89 1.98 2.709(8) 138.6 .
O10 H101 O2 0.89 1.97 2.645(4) 131.5 .
O10 H101 O7 0.89 2.21 3.013(4) 149.6 .
